data_2020585
loop_
_publ_author_name
'Hasi, Qi-Meige'
'Fan, Yan'
'Hou, Chen'
'Yao, Xiao-Qiang'
'Liu, Jia-Cheng'

_publ_section_title
;
 Two new two-dimensional coordination polymers based on isophthalate and a
 flexible <i>N</i>-donor ligand containing benzimidazole and pyridine
 rings: synthesis, crystal structures and a solid-state UV--Vis study
;
_journal_issue 10
_journal_name_full 'Acta Crystallographica Section C'
_journal_page_first 724
_journal_page_last 729
_journal_paper_doi 10.1107/S2053229616012912
_journal_volume 72
_journal_year 2016
_chemical_formula_iupac '[Cd (C34 H28 N6 O2)0.5 (C8 H4 O4) (H2 O)]'
_chemical_formula_moiety 'C25 H20 Cd N3 O6'
_chemical_formula_sum 'C25 H20 Cd N3 O6'
_chemical_formula_weight 570.84
_chemical_name_systematic
Poly[diaqua(\m~4~-1,4-bis{[1-(pyridin-3-ylmethyl)-1<i>H</i>-benz[<i>d</i>]imidazol-2-yl]methoxy}benzene)bis(\m~2~-isophthalato)dicadmium(II)]
_space_group_IT_number 2
_symmetry_cell_setting triclinic
_symmetry_space_group_name_Hall '-P 1'
_symmetry_space_group_name_H-M 'P -1'
_atom_sites_solution_hydrogens geom
_atom_sites_solution_primary direct
_atom_sites_solution_secondary difmap
_audit_creation_method SHELXL-97
_cell_angle_alpha 108.408(10)
_cell_angle_beta 99.712(8)
_cell_angle_gamma 96.218(7)
_cell_formula_units_Z 2
_cell_length_a 9.9608(8)
_cell_length_b 10.5480(10)
_cell_length_c 11.1137(13)
_cell_measurement_reflns_used 3099
_cell_measurement_temperature 294.77(10)
_cell_measurement_theta_max 26.7370
_cell_measurement_theta_min 3.3060
_cell_volume 1075.6(2)
_computing_cell_refinement
;
CrysAlis PRO (Agilent, 2013)
;
_computing_data_collection
;
CrysAlis PRO (Agilent, 2013)
;
_computing_data_reduction
;
CrysAlis PRO (Agilent, 2013)
;
_computing_molecular_graphics '<b>PROGRAM FOR ARTWORK?</b>'
_computing_publication_material
;
SHELXL97 (Sheldrick, 2008)
;
_computing_structure_refinement
;
SHELXL97 (Sheldrick, 2008)
;
_computing_structure_solution
;
SHELXS97 (Sheldrick, 2008)
;
_diffrn_ambient_temperature 294.77(10)
_diffrn_measured_fraction_theta_full 0.998
_diffrn_measured_fraction_theta_max 0.997
_diffrn_measurement_device_type 'Agilent SuperNova Dual Source diffractometer with an Eos detector'
_diffrn_measurement_method '\w scans'
_diffrn_radiation_monochromator graphite
_diffrn_radiation_source 'fine-focus sealed tube'
_diffrn_radiation_type MoK\a
_diffrn_radiation_wavelength 0.71073
_diffrn_reflns_av_R_equivalents 0.0452
_diffrn_reflns_av_sigmaI/netI 0.0786
_diffrn_reflns_limit_h_max 10
_diffrn_reflns_limit_h_min -12
_diffrn_reflns_limit_k_max 13
_diffrn_reflns_limit_k_min -11
_diffrn_reflns_limit_l_max 12
_diffrn_reflns_limit_l_min -13
_diffrn_reflns_number 6926
_diffrn_reflns_theta_full 25.50
_diffrn_reflns_theta_max 25.99
_diffrn_reflns_theta_min 3.18
_diffrn_standards_decay_% 0
_diffrn_standards_interval_count 0
_diffrn_standards_interval_time 0
_diffrn_standards_number 0
_exptl_absorpt_coefficient_mu 1.066
_exptl_absorpt_correction_T_max 0.8564
_exptl_absorpt_correction_T_min 0.8071
_exptl_absorpt_correction_type multi-scan
_exptl_absorpt_process_details
;
(SADABS; Bruker, 2005)
;
_exptl_crystal_colour yellow
_exptl_crystal_density_diffrn 1.763
_exptl_crystal_density_method 'not measured'
_exptl_crystal_description block
_exptl_crystal_F_000 574
_exptl_crystal_size_max 0.21
_exptl_crystal_size_mid 0.18
_exptl_crystal_size_min 0.15
_refine_diff_density_max 0.500
_refine_diff_density_min -0.855
_refine_ls_extinction_method none
_refine_ls_goodness_of_fit_ref 1.018
_refine_ls_hydrogen_treatment mixed
_refine_ls_matrix_type full
_refine_ls_number_parameters 324
_refine_ls_number_reflns 4225
_refine_ls_number_restraints 3
_refine_ls_restrained_S_all 1.018
_refine_ls_R_factor_all 0.0516
_refine_ls_R_factor_gt 0.0415
_refine_ls_shift/su_max 0.000
_refine_ls_shift/su_mean 0.000
_refine_ls_structure_factor_coef Fsqd
_refine_ls_weighting_details 'calc w=1/[\s^2^(Fo^2^)+(0.0215P)^2^+0.0000P] where P=(Fo^2^+2Fc^2^)/3'
_refine_ls_weighting_scheme calc
_refine_ls_wR_factor_gt 0.0844
_refine_ls_wR_factor_ref 0.0925
_reflns_number_gt 3581
_reflns_number_total 4225
_reflns_threshold_expression >2sigma(I)
_cod_data_source_file lf3037sup1.cif
_cod_data_source_block 2
_cod_depositor_comments 'Adding full bibliography for 2020584--2020585.cif.'
_cod_original_cell_volume 1075.63(18)
_cod_database_code 2020585
_cod_database_fobs_code 2020585

loop_
_symmetry_equiv_pos_as_xyz
'x, y, z'
'-x, -y, -z'

loop_
_atom_site_type_symbol
_atom_site_label
_atom_site_fract_x
_atom_site_fract_y
_atom_site_fract_z
_atom_site_U_iso_or_equiv
_atom_site_adp_type
_atom_site_calc_flag
_atom_site_refinement_flags
_atom_site_occupancy
_atom_site_symmetry_multiplicity
Cd Cd1 0.20027(3) 0.47447(3) -0.34838(3) 0.02585(11) Uani d . 1 1
O O1 0.2938(3) 0.3056(3) -0.3109(3) 0.0324(7) Uani d . 1 1
O O2 0.0964(3) 0.1703(3) -0.3308(4) 0.0509(9) Uani d . 1 1
O O3 0.1638(3) -0.3079(3) -0.3392(3) 0.0295(7) Uani d . 1 1
O O4 0.3703(3) -0.3291(3) -0.2447(3) 0.0326(7) Uani d . 1 1
O O5 0.3495(3) 0.7442(3) 0.4431(3) 0.0336(7) Uani d . 1 1
O O6 -0.0197(3) 0.3582(3) -0.4081(3) 0.0359(7) Uani d D 1 1
H H6A -0.062(7) 0.348(5) -0.486(3) 0.16(4) Uiso d D 1 1
H H6B -0.008(4) 0.284(2) -0.395(4) 0.040(14) Uiso d D 1 1
N N1 0.1777(4) 0.5373(3) -0.1233(3) 0.0315(8) Uani d . 1 1
N N2 0.3224(3) 0.4441(3) 0.2666(3) 0.0258(7) Uani d . 1 1
N N3 0.2603(3) 0.4284(3) 0.4456(3) 0.0235(7) Uani d . 1 1
C C1 0.2243(4) 0.2018(4) -0.3023(4) 0.0313(10) Uani d . 1 1
C C2 0.3073(4) 0.1123(4) -0.2493(4) 0.0268(9) Uani d . 1 1
C C3 0.2554(4) -0.0238(4) -0.2775(4) 0.0266(9) Uani d . 1 1
H H3 0.1655 -0.0596 -0.3250 0.032 Uiso calc R 1 1
C C4 0.3364(4) -0.1067(4) -0.2356(4) 0.0260(9) Uani d . 1 1
C C5 0.4687(4) -0.0521(4) -0.1616(4) 0.0311(10) Uani d . 1 1
H H5 0.5233 -0.1077 -0.1334 0.037 Uiso calc R 1 1
C C6 0.5207(4) 0.0836(4) -0.1294(4) 0.0389(11) Uani d . 1 1
H H6 0.6089 0.1203 -0.0780 0.047 Uiso calc R 1 1
C C7 0.4395(4) 0.1646(4) -0.1747(4) 0.0324(10) Uani d . 1 1
H H7 0.4747 0.2559 -0.1545 0.039 Uiso calc R 1 1
C C8 0.2878(4) -0.2566(4) -0.2744(4) 0.0260(9) Uani d . 1 1
C C9 0.0959(4) 0.6216(4) -0.0742(4) 0.0358(11) Uani d . 1 1
H H9 0.0359 0.6496 -0.1305 0.043 Uiso calc R 1 1
C C10 0.0956(4) 0.6697(5) 0.0562(4) 0.0394(11) Uani d . 1 1
H H10 0.0360 0.7283 0.0868 0.047 Uiso calc R 1 1
C C11 0.1849(4) 0.6298(4) 0.1410(4) 0.0345(10) Uani d . 1 1
H H11 0.1854 0.6598 0.2293 0.041 Uiso calc R 1 1
C C12 0.2741(4) 0.5438(4) 0.0918(4) 0.0273(9) Uani d . 1 1
C C13 0.2656(4) 0.4996(4) -0.0396(4) 0.0308(10) Uani d . 1 1
H H13 0.3236 0.4405 -0.0730 0.037 Uiso calc R 1 1
C C14 0.3811(4) 0.5007(4) 0.1793(4) 0.0302(9) Uani d . 1 1
H H14A 0.4253 0.4337 0.1255 0.036 Uiso calc R 1 1
H H14B 0.4517 0.5788 0.2305 0.036 Uiso calc R 1 1
C C15 0.2469(4) 0.3161(4) 0.2318(4) 0.0268(9) Uani d . 1 1
C C16 0.2170(4) 0.2077(4) 0.1144(4) 0.0357(11) Uani d . 1 1
H H16 0.2433 0.2153 0.0402 0.043 Uiso calc R 1 1
C C17 0.1458(4) 0.0886(4) 0.1157(4) 0.0379(11) Uani d . 1 1
H H17 0.1255 0.0127 0.0405 0.045 Uiso calc R 1 1
C C18 0.1037(4) 0.0781(4) 0.2256(4) 0.0368(11) Uani d . 1 1
H H18 0.0543 -0.0038 0.2213 0.044 Uiso calc R 1 1
C C19 0.1330(4) 0.1862(4) 0.3412(4) 0.0308(10) Uani d . 1 1
H H19 0.1047 0.1787 0.4146 0.037 Uiso calc R 1 1
C C20 0.2067(4) 0.3067(4) 0.3427(4) 0.0243(9) Uani d . 1 1
C C21 0.3293(4) 0.5069(4) 0.3958(4) 0.0225(8) Uani d . 1 1
C C22 0.4179(4) 0.6411(4) 0.4678(4) 0.0263(9) Uani d . 1 1
H H22A 0.4369 0.6558 0.5601 0.032 Uiso calc R 1 1
H H22B 0.5053 0.6439 0.4404 0.032 Uiso calc R 1 1
C C23 0.4289(4) 0.8712(4) 0.4739(4) 0.0236(8) Uani d . 1 1
C C24 0.3670(4) 0.9621(4) 0.4287(4) 0.0321(10) Uani d . 1 1
H H24 0.2766 0.9367 0.3804 0.039 Uiso calc R 1 1
C C25 0.5623(4) 0.9090(4) 0.5457(4) 0.0311(10) Uani d . 1 1
H H25 0.6048 0.8480 0.5770 0.037 Uiso calc R 1 1

loop_
_atom_site_aniso_label
_atom_site_aniso_U_11
_atom_site_aniso_U_22
_atom_site_aniso_U_33
_atom_site_aniso_U_12
_atom_site_aniso_U_13
_atom_site_aniso_U_23
Cd1 0.03281(19) 0.02062(17) 0.02539(18) 0.00348(12) 0.00532(12) 0.01044(12)
O1 0.0410(17) 0.0235(15) 0.0389(18) 0.0085(13) 0.0110(13) 0.0170(13)
O2 0.0332(18) 0.044(2) 0.083(3) 0.0059(15) 0.0016(16) 0.0384(19)
O3 0.0323(16) 0.0232(15) 0.0314(16) 0.0038(12) 0.0001(12) 0.0107(12)
O4 0.0399(17) 0.0230(15) 0.0386(18) 0.0100(13) 0.0066(13) 0.0152(13)
O5 0.0261(15) 0.0217(15) 0.050(2) -0.0009(12) -0.0012(13) 0.0154(14)
O6 0.0307(17) 0.0341(18) 0.044(2) 0.0030(14) 0.0006(14) 0.0195(15)
N1 0.039(2) 0.035(2) 0.0246(19) 0.0067(17) 0.0099(15) 0.0147(16)
N2 0.0292(18) 0.0276(18) 0.0211(18) 0.0017(15) 0.0050(13) 0.0102(14)
N3 0.0277(17) 0.0232(17) 0.0222(18) 0.0032(14) 0.0076(13) 0.0107(14)
C1 0.040(3) 0.025(2) 0.031(2) 0.009(2) 0.0063(18) 0.0115(18)
C2 0.035(2) 0.022(2) 0.026(2) 0.0057(18) 0.0081(17) 0.0113(17)
C3 0.029(2) 0.025(2) 0.026(2) 0.0004(17) 0.0026(16) 0.0113(17)
C4 0.034(2) 0.021(2) 0.024(2) 0.0038(17) 0.0065(17) 0.0095(17)
C5 0.028(2) 0.029(2) 0.039(3) 0.0070(18) 0.0027(18) 0.0163(19)
C6 0.033(2) 0.032(2) 0.049(3) 0.000(2) -0.005(2) 0.018(2)
C7 0.038(2) 0.022(2) 0.035(3) -0.0046(18) 0.0058(19) 0.0113(18)
C8 0.041(2) 0.020(2) 0.020(2) 0.0035(18) 0.0120(17) 0.0087(16)
C9 0.036(2) 0.037(3) 0.037(3) 0.008(2) 0.0030(19) 0.018(2)
C10 0.038(3) 0.041(3) 0.040(3) 0.016(2) 0.011(2) 0.011(2)
C11 0.038(2) 0.037(3) 0.028(2) 0.008(2) 0.0100(18) 0.0094(19)
C12 0.032(2) 0.027(2) 0.021(2) 0.0006(17) 0.0029(16) 0.0086(17)
C13 0.035(2) 0.029(2) 0.031(2) 0.0071(19) 0.0110(18) 0.0120(19)
C14 0.033(2) 0.036(2) 0.025(2) 0.0037(19) 0.0110(17) 0.0145(19)
C15 0.024(2) 0.025(2) 0.032(2) 0.0035(17) 0.0060(17) 0.0112(18)
C16 0.033(2) 0.039(3) 0.029(2) 0.004(2) 0.0040(18) 0.004(2)
C17 0.030(2) 0.029(2) 0.039(3) 0.0019(19) 0.0009(19) -0.005(2)
C18 0.033(2) 0.025(2) 0.045(3) 0.0011(19) 0.005(2) 0.005(2)
C19 0.027(2) 0.028(2) 0.038(3) 0.0028(18) 0.0084(18) 0.0129(19)
C20 0.0195(19) 0.022(2) 0.028(2) 0.0041(16) -0.0007(16) 0.0071(17)
C21 0.0230(19) 0.022(2) 0.025(2) 0.0049(16) 0.0021(15) 0.0112(16)
C22 0.033(2) 0.022(2) 0.027(2) 0.0050(17) 0.0059(17) 0.0131(17)
C23 0.024(2) 0.0192(19) 0.028(2) -0.0006(16) 0.0082(16) 0.0086(16)
C24 0.027(2) 0.025(2) 0.042(3) 0.0013(18) 0.0008(18) 0.0129(19)
C25 0.037(2) 0.025(2) 0.035(2) 0.0073(18) 0.0015(18) 0.0160(19)

loop_
_atom_type_symbol
_atom_type_description
_atom_type_scat_dispersion_real
_atom_type_scat_dispersion_imag
_atom_type_scat_source
C C 0.0033 0.0016 'International Tables Vol C Tables 4.2.6.8 and 6.1.1.4'
H H 0.0000 0.0000 'International Tables Vol C Tables 4.2.6.8 and 6.1.1.4'
N N 0.0061 0.0033 'International Tables Vol C Tables 4.2.6.8 and 6.1.1.4'
O O 0.0106 0.0060 'International Tables Vol C Tables 4.2.6.8 and 6.1.1.4'
Cd Cd -0.8075 1.2024 'International Tables Vol C Tables 4.2.6.8 and 6.1.1.4'

loop_
_geom_angle_atom_site_label_1
_geom_angle_atom_site_label_2
_geom_angle_atom_site_label_3
_geom_angle_site_symmetry_1
_geom_angle_site_symmetry_3
_geom_angle
O1 Cd1 O6 . . 94.39(10)
O1 Cd1 O3 . 1_565 161.92(9)
O6 Cd1 O3 . 1_565 101.68(10)
O1 Cd1 O4 . 1_565 105.99(9)
O6 Cd1 O4 . 1_565 153.74(10)
O3 Cd1 O4 1_565 1_565 56.27(8)
O1 Cd1 N3 . 1_554 92.97(10)
O6 Cd1 N3 . 1_554 100.65(11)
O3 Cd1 N3 1_565 1_554 92.15(10)
O4 Cd1 N3 1_565 1_554 94.74(11)
O1 Cd1 N1 . . 84.84(11)
O6 Cd1 N1 . . 88.41(12)
O3 Cd1 N1 1_565 . 87.36(11)
O4 Cd1 N1 1_565 . 77.38(11)
N3 Cd1 N1 1_554 . 170.83(11)
O1 Cd1 C8 . 1_565 133.70(11)
O6 Cd1 C8 . 1_565 128.85(11)
O3 Cd1 C8 1_565 1_565 28.47(10)
O4 Cd1 C8 1_565 1_565 27.79(10)
N3 Cd1 C8 1_554 1_565 94.00(11)
N1 Cd1 C8 . 1_565 81.23(12)
C1 O1 Cd1 . . 123.5(3)
C8 O3 Cd1 . 1_545 91.2(2)
C8 O4 Cd1 . 1_545 90.9(2)
C23 O5 C22 . . 117.4(3)
Cd1 O6 H6A . . 115(5)
Cd1 O6 H6B . . 102(3)
H6A O6 H6B . . 114.9(19)
C9 N1 C13 . . 117.5(4)
C9 N1 Cd1 . . 123.2(3)
C13 N1 Cd1 . . 118.7(3)
C21 N2 C15 . . 107.3(3)
C21 N2 C14 . . 127.2(3)
C15 N2 C14 . . 125.5(3)
C21 N3 C20 . . 105.5(3)
C21 N3 Cd1 . 1_556 131.6(3)
C20 N3 Cd1 . 1_556 122.4(3)
O2 C1 O1 . . 125.8(4)
O2 C1 C2 . . 118.4(4)
O1 C1 C2 . . 115.8(4)
C7 C2 C3 . . 118.7(3)
C7 C2 C1 . . 119.9(4)
C3 C2 C1 . . 121.3(3)
C4 C3 C2 . . 120.6(3)
C4 C3 H3 . . 119.7
C2 C3 H3 . . 119.7
C3 C4 C5 . . 119.5(4)
C3 C4 C8 . . 121.8(3)
C5 C4 C8 . . 118.6(3)
C6 C5 C4 . . 120.8(4)
C6 C5 H5 . . 119.6
C4 C5 H5 . . 119.6
C5 C6 C7 . . 119.0(4)
C5 C6 H6 . . 120.5
C7 C6 H6 . . 120.5
C2 C7 C6 . . 121.3(4)
C2 C7 H7 . . 119.3
C6 C7 H7 . . 119.3
O4 C8 O3 . . 121.6(4)
O4 C8 C4 . . 119.1(3)
O3 C8 C4 . . 119.3(3)
O4 C8 Cd1 . 1_545 61.3(2)
O3 C8 Cd1 . 1_545 60.28(19)
C4 C8 Cd1 . 1_545 179.0(3)
N1 C9 C10 . . 123.1(4)
N1 C9 H9 . . 118.5
C10 C9 H9 . . 118.5
C9 C10 C11 . . 119.1(4)
C9 C10 H10 . . 120.5
C11 C10 H10 . . 120.5
C10 C11 C12 . . 118.7(4)
C10 C11 H11 . . 120.6
C12 C11 H11 . . 120.6
C13 C12 C11 . . 118.0(4)
C13 C12 C14 . . 119.8(4)
C11 C12 C14 . . 122.2(4)
N1 C13 C12 . . 123.6(4)
N1 C13 H13 . . 118.2
C12 C13 H13 . . 118.2
N2 C14 C12 . . 113.3(3)
N2 C14 H14A . . 108.9
C12 C14 H14A . . 108.9
N2 C14 H14B . . 108.9
C12 C14 H14B . . 108.9
H14A C14 H14B . . 107.7
N2 C15 C20 . . 106.3(3)
N2 C15 C16 . . 130.8(4)
C20 C15 C16 . . 122.8(4)
C17 C16 C15 . . 115.6(4)
C17 C16 H16 . . 122.2
C15 C16 H16 . . 122.2
C16 C17 C18 . . 122.2(4)
C16 C17 H17 . . 118.9
C18 C17 H17 . . 118.9
C19 C18 C17 . . 121.8(4)
C19 C18 H18 . . 119.1
C17 C18 H18 . . 119.1
C18 C19 C20 . . 116.9(4)
C18 C19 H19 . . 121.5
C20 C19 H19 . . 121.5
C15 C20 C19 . . 120.6(4)
C15 C20 N3 . . 109.0(4)
C19 C20 N3 . . 130.3(4)
N3 C21 N2 . . 111.9(3)
N3 C21 C22 . . 126.8(4)
N2 C21 C22 . . 121.0(4)
O5 C22 C21 . . 109.4(3)
O5 C22 H22A . . 109.8
C21 C22 H22A . . 109.8
O5 C22 H22B . . 109.8
C21 C22 H22B . . 109.8
H22A C22 H22B . . 108.2
C24 C23 C25 . . 119.7(4)
C24 C23 O5 . . 116.3(3)
C25 C23 O5 . . 124.0(3)
C23 C24 C25 . 2_676 120.6(4)
C23 C24 H24 . . 119.7
C25 C24 H24 2_676 . 119.7
C23 C25 C24 . 2_676 119.7(4)
C23 C25 H25 . . 120.1
C24 C25 H25 2_676 . 120.1

loop_
_geom_bond_atom_site_label_1
_geom_bond_atom_site_label_2
_geom_bond_site_symmetry_2
_geom_bond_distance
Cd1 O1 . 2.216(3)
Cd1 O6 . 2.271(3)
Cd1 O3 1_565 2.336(3)
Cd1 O4 1_565 2.359(3)
Cd1 N3 1_554 2.379(3)
Cd1 N1 . 2.434(3)
Cd1 C8 1_565 2.689(4)
O1 C1 . 1.270(5)
O2 C1 . 1.241(5)
O3 C8 . 1.283(5)
O3 Cd1 1_545 2.336(3)
O4 C8 . 1.254(4)
O4 Cd1 1_545 2.359(3)
O5 C23 . 1.389(4)
O5 C22 . 1.416(4)
O6 H6A . 0.863(10)
O6 H6B . 0.861(10)
N1 C9 . 1.323(5)
N1 C13 . 1.351(5)
N2 C21 . 1.364(5)
N2 C15 . 1.375(5)
N2 C14 . 1.456(5)
N3 C21 . 1.326(5)
N3 C20 . 1.400(5)
N3 Cd1 1_556 2.379(3)
C1 C2 . 1.508(5)
C2 C7 . 1.383(5)
C2 C3 . 1.389(5)
C3 C4 . 1.384(5)
C3 H3 . 0.9300
C4 C5 . 1.385(5)
C4 C8 . 1.501(5)
C5 C6 . 1.378(6)
C5 H5 . 0.9300
C6 C7 . 1.387(5)
C6 H6 . 0.9300
C7 H7 . 0.9300
C8 Cd1 1_545 2.689(4)
C9 C10 . 1.377(6)
C9 H9 . 0.9300
C10 C11 . 1.380(5)
C10 H10 . 0.9300
C11 C12 . 1.392(5)
C11 H11 . 0.9300
C12 C13 . 1.370(5)
C12 C14 . 1.524(5)
C13 H13 . 0.9300
C14 H14A . 0.9700
C14 H14B . 0.9700
C15 C20 . 1.387(6)
C15 C16 . 1.397(5)
C16 C17 . 1.380(6)
C16 H16 . 0.9300
C17 C18 . 1.388(7)
C17 H17 . 0.9300
C18 C19 . 1.383(5)
C18 H18 . 0.9300
C19 C20 . 1.391(6)
C19 H19 . 0.9300
C21 C22 . 1.483(5)
C22 H22A . 0.9700
C22 H22B . 0.9700
C23 C24 . 1.371(5)
C23 C25 . 1.374(5)
C24 C25 2_676 1.380(6)
C24 H24 . 0.9300
C25 C24 2_676 1.380(6)
C25 H25 . 0.9300

loop_
_geom_torsion_atom_site_label_1
_geom_torsion_atom_site_label_2
_geom_torsion_atom_site_label_3
_geom_torsion_atom_site_label_4
_geom_torsion_site_symmetry_1
_geom_torsion_site_symmetry_4
_geom_torsion
O6 Cd1 O1 C1 . . -13.3(3)
O3 Cd1 O1 C1 1_565 . 139.5(4)
O4 Cd1 O1 C1 1_565 . 150.0(3)
N3 Cd1 O1 C1 1_554 . -114.3(3)
N1 Cd1 O1 C1 . . 74.7(3)
C8 Cd1 O1 C1 1_565 . 147.3(3)
O1 Cd1 N1 C9 . . -163.7(3)
O6 Cd1 N1 C9 . . -69.1(3)
O3 Cd1 N1 C9 1_565 . 32.7(3)
O4 Cd1 N1 C9 1_565 . 88.6(3)
N3 Cd1 N1 C9 1_554 . 119.8(6)
C8 Cd1 N1 C9 1_565 . 60.6(3)
O1 Cd1 N1 C13 . . 25.6(3)
O6 Cd1 N1 C13 . . 120.1(3)
O3 Cd1 N1 C13 1_565 . -138.1(3)
O4 Cd1 N1 C13 1_565 . -82.1(3)
N3 Cd1 N1 C13 1_554 . -51.0(8)
C8 Cd1 N1 C13 1_565 . -110.1(3)
Cd1 O1 C1 O2 . . 10.6(6)
Cd1 O1 C1 C2 . . -167.8(2)
O2 C1 C2 C7 . . -156.8(4)
O1 C1 C2 C7 . . 21.7(6)
O2 C1 C2 C3 . . 25.4(6)
O1 C1 C2 C3 . . -156.1(4)
C7 C2 C3 C4 . . -2.3(6)
C1 C2 C3 C4 . . 175.5(4)
C2 C3 C4 C5 . . 1.9(6)
C2 C3 C4 C8 . . -174.5(4)
C3 C4 C5 C6 . . 0.0(7)
C8 C4 C5 C6 . . 176.6(4)
C4 C5 C6 C7 . . -1.5(7)
C3 C2 C7 C6 . . 0.7(7)
C1 C2 C7 C6 . . -177.1(4)
C5 C6 C7 C2 . . 1.2(7)
Cd1 O4 C8 O3 1_545 . -0.3(4)
Cd1 O4 C8 C4 1_545 . -178.9(3)
Cd1 O3 C8 O4 1_545 . 0.3(4)
Cd1 O3 C8 C4 1_545 . 178.9(3)
C3 C4 C8 O4 . . 172.8(4)
C5 C4 C8 O4 . . -3.6(6)
C3 C4 C8 O3 . . -5.8(6)
C5 C4 C8 O3 . . 177.7(4)
C3 C4 C8 Cd1 . 1_545 59(16)
C5 C4 C8 Cd1 . 1_545 -117(16)
C13 N1 C9 C10 . . -1.1(7)
Cd1 N1 C9 C10 . . -171.9(3)
N1 C9 C10 C11 . . 0.5(7)
C9 C10 C11 C12 . . 1.1(7)
C10 C11 C12 C13 . . -2.0(6)
C10 C11 C12 C14 . . 176.7(4)
C9 N1 C13 C12 . . 0.1(6)
Cd1 N1 C13 C12 . . 171.3(3)
C11 C12 C13 N1 . . 1.5(6)
C14 C12 C13 N1 . . -177.3(4)
C21 N2 C14 C12 . . -102.6(4)
C15 N2 C14 C12 . . 76.2(5)
C13 C12 C14 N2 . . -128.7(4)
C11 C12 C14 N2 . . 52.6(5)
C21 N2 C15 C20 . . 1.5(4)
C14 N2 C15 C20 . . -177.5(3)
C21 N2 C15 C16 . . -175.2(4)
C14 N2 C15 C16 . . 5.9(6)
N2 C15 C16 C17 . . 175.3(4)
C20 C15 C16 C17 . . -0.9(6)
C15 C16 C17 C18 . . 1.6(6)
C16 C17 C18 C19 . . -1.3(6)
C17 C18 C19 C20 . . 0.2(6)
N2 C15 C20 C19 . . -177.1(3)
C16 C15 C20 C19 . . -0.2(6)
N2 C15 C20 N3 . . -1.1(4)
C16 C15 C20 N3 . . 175.8(3)
C18 C19 C20 C15 . . 0.5(5)
C18 C19 C20 N3 . . -174.5(4)
C21 N3 C20 C15 . . 0.4(4)
Cd1 N3 C20 C15 1_556 . 172.8(2)
C21 N3 C20 C19 . . 175.8(4)
Cd1 N3 C20 C19 1_556 . -11.7(5)
C20 N3 C21 N2 . . 0.6(4)
Cd1 N3 C21 N2 1_556 . -170.9(2)
C20 N3 C21 C22 . . -172.9(3)
Cd1 N3 C21 C22 1_556 . 15.6(6)
C15 N2 C21 N3 . . -1.3(4)
C14 N2 C21 N3 . . 177.6(3)
C15 N2 C21 C22 . . 172.6(3)
C14 N2 C21 C22 . . -8.5(5)
C23 O5 C22 C21 . . -163.7(3)
N3 C21 C22 O5 . . -107.2(4)
N2 C21 C22 O5 . . 79.8(4)
C22 O5 C23 C24 . . 168.9(4)
C22 O5 C23 C25 . . -11.4(6)
C25 C23 C24 C25 . 2_676 0.3(7)
O5 C23 C24 C25 . 2_676 -180.0(4)
C24 C23 C25 C24 . 2_676 -0.3(7)
O5 C23 C25 C24 . 2_676 -180.0(4)
